data_7130817
loop_
_publ_author_name
'Fiorentino, Antonio'
'Sachini, Brian'
'Corra, Stefano'
'Credi, Alberto'
'Femoni, Cristina'
'Fraix, Aurore'
'Silvi, Serena'

_publ_section_title
;
 Acidochromism of donor-acceptor Stenhouse adducts in organic solvent.
;
_journal_issue 80
_journal_name_full 'Chemical communications (Cambridge, England)'
_journal_page_first 11236
_journal_page_last 11239
_journal_paper_doi 10.1039/d2cc03761k
_journal_volume 58
_journal_year 2022
_chemical_formula_sum 'C16 H22 F3 N3 O7 S'
_chemical_formula_weight 457.42
_space_group_crystal_system orthorhombic
_space_group_IT_number 19
_space_group_name_Hall 'P 2ac 2ab'
_space_group_name_H-M_alt 'P 21 21 21'
_atom_sites_solution_hydrogens geom
_audit_creation_method SHELXL-2014/7
_audit_update_record
;
2022-06-22 deposited with the CCDC.	2022-08-08 downloaded from the CCDC.
;
_cell_angle_alpha 90
_cell_angle_beta 90
_cell_angle_gamma 90
_cell_formula_units_Z 4
_cell_length_a 10.2011(18)
_cell_length_b 12.202(2)
_cell_length_c 16.775(3)
_cell_measurement_reflns_used 8649
_cell_measurement_temperature 77(2)
_cell_measurement_theta_max 30.582
_cell_measurement_theta_min 2.3345
_cell_volume 2088.0(6)
_computing_structure_refinement 'SHELXL-2014/7 (Sheldrick, 2014)'
_diffrn_ambient_temperature 77(2)
_diffrn_measured_fraction_theta_full 0.990
_diffrn_measured_fraction_theta_max 0.990
_diffrn_measurement_device_type 'CMOS AREA DETECTOR'
_diffrn_measurement_method 'OMEGA SCANS'
_diffrn_radiation_type MoK\a
_diffrn_radiation_wavelength 0.71073
_diffrn_reflns_av_R_equivalents 0.1202
_diffrn_reflns_av_unetI/netI 0.1264
_diffrn_reflns_Laue_measured_fraction_full 0.990
_diffrn_reflns_Laue_measured_fraction_max 0.990
_diffrn_reflns_limit_h_max 12
_diffrn_reflns_limit_h_min -12
_diffrn_reflns_limit_k_max 14
_diffrn_reflns_limit_k_min -14
_diffrn_reflns_limit_l_max 19
_diffrn_reflns_limit_l_min -19
_diffrn_reflns_number 18010
_diffrn_reflns_point_group_measured_fraction_full 0.981
_diffrn_reflns_point_group_measured_fraction_max 0.981
_diffrn_reflns_theta_full 24.999
_diffrn_reflns_theta_max 24.999
_diffrn_reflns_theta_min 2.064
_exptl_absorpt_coefficient_mu 0.224
_exptl_absorpt_correction_T_max 0.970
_exptl_absorpt_correction_T_min 0.960
_exptl_absorpt_correction_type 'EMPIRICAL SADABS'
_exptl_crystal_colour 'PALE ORANGE'
_exptl_crystal_density_diffrn 1.455
_exptl_crystal_description PRISMATIC
_exptl_crystal_F_000 952
_exptl_crystal_size_max 0.200
_exptl_crystal_size_mid 0.180
_exptl_crystal_size_min 0.120
_exptl_transmission_factor_max 0.970
_exptl_transmission_factor_min 0.950
_refine_diff_density_max 0.637
_refine_diff_density_min -0.348
_refine_diff_density_rms 0.095
_refine_ls_abs_structure_details
;
 Flack x determined using 593 quotients [(I+)-(I-)]/[(I+)+(I-)]
 (Parsons, Flack and Wagner, Acta Cryst. B69 (2013) 249-259).
;
_refine_ls_abs_structure_Flack 0.30(11)
_refine_ls_extinction_method none
_refine_ls_goodness_of_fit_ref 1.214
_refine_ls_hydrogen_treatment constr
_refine_ls_matrix_type full
_refine_ls_number_parameters 364
_refine_ls_number_reflns 3611
_refine_ls_number_restraints 280
_refine_ls_restrained_S_all 1.212
_refine_ls_R_factor_all 0.1886
_refine_ls_R_factor_gt 0.1399
_refine_ls_shift/su_max 0.001
_refine_ls_shift/su_mean 0.000
_refine_ls_structure_factor_coef Fsqd
_refine_ls_weighting_details 'w=1/[\s^2^(Fo^2^)+(0.1039P)^2^+5.8418P] where P=(Fo^2^+2Fc^2^)/3'
_refine_ls_weighting_scheme calc
_refine_ls_wR_factor_gt 0.2854
_refine_ls_wR_factor_ref 0.3109
_reflns_Friedel_coverage 0.731
_reflns_Friedel_fraction_full 0.969
_reflns_Friedel_fraction_max 0.969
_reflns_number_gt 2246
_reflns_number_total 3611
_reflns_threshold_expression 'I > 2\s(I)'
_cod_data_source_file d2cc03761k2.cif
_cod_data_source_block OrtoChir_a
_cod_original_cell_volume 2088.0(7)
_cod_database_code 7130817
_shelx_shelxl_version_number 2014/7
_shelx_space_group_comment
;
The symmetry employed for this shelxl refinement is uniquely defined
by the following loop, which should always be used as a source of
symmetry information in preference to the above space-group names.
They are only intended as comments.
;
_shelx_estimated_absorpt_t_min 0.408
_shelx_estimated_absorpt_t_max 0.746

loop_
_space_group_symop_operation_xyz
'x, y, z'
'-x+1/2, -y, z+1/2'
'-x, y+1/2, -z+1/2'
'x+1/2, -y+1/2, -z'

loop_
_atom_site_label
_atom_site_type_symbol
_atom_site_fract_x
_atom_site_fract_y
_atom_site_fract_z
_atom_site_U_iso_or_equiv
_atom_site_adp_type
_atom_site_occupancy
_atom_site_site_symmetry_order
_atom_site_calc_flag
_atom_site_refinement_flags_posn
_atom_site_refinement_flags_adp
_atom_site_refinement_flags_occupancy
_atom_site_disorder_assembly
_atom_site_disorder_group
C1 C 1.0133(13) 0.7095(11) 0.5433(7) 0.032(3) Uani 1 1 d . . . . .
H1 H 1.1010 0.6748 0.5347 0.039 Uiso 1 1 calc R U . . .
C2 C 1.0086(15) 0.8121(13) 0.4929(9) 0.047(4) Uani 1 1 d . . . . .
C3 C 0.9312(17) 0.7859(12) 0.4218(8) 0.046(4) Uani 1 1 d . . . . .
H3 H 0.9180 0.8337 0.3778 0.056 Uiso 1 1 calc R U . . .
C4 C 0.8839(16) 0.6885(14) 0.4280(8) 0.047(4) Uani 1 1 d . . . . .
H4 H 0.8360 0.6541 0.3864 0.056 Uiso 1 1 calc R U . . .
C5 C 0.9107(14) 0.6339(10) 0.5063(7) 0.033(3) Uani 1 1 d D . . . .
H5 H 0.8294 0.6374 0.5394 0.040 Uiso 1 1 calc R U . . .
O6 O 1.0623(14) 0.8989(10) 0.5090(7) 0.075(4) Uani 1 1 d . . . . .
N7 N 0.9521(10) 0.5169(8) 0.4999(6) 0.033(2) Uani 1 1 d D U . . .
H7 H 0.9776 0.4916 0.5545 0.039 Uiso 1 1 calc R U . A 1
C8 C 1.074(3) 0.505(3) 0.4451(17) 0.035(5) Uani 0.67(6) 1 d D U P B 1
H8A H 1.0507 0.4656 0.3954 0.042 Uiso 0.67(6) 1 calc R U P B 1
H8B H 1.1094 0.5778 0.4307 0.042 Uiso 0.67(6) 1 calc R U P B 1
C9 C 1.175(4) 0.441(3) 0.490(2) 0.047(7) Uani 0.67(6) 1 d D U P B 1
H9A H 1.2534 0.4318 0.4576 0.071 Uiso 0.67(6) 1 calc R U P B 1
H9B H 1.1977 0.4806 0.5394 0.071 Uiso 0.67(6) 1 calc R U P B 1
H9C H 1.1392 0.3689 0.5043 0.071 Uiso 0.67(6) 1 calc R U P B 1
C10 C 0.856(3) 0.438(2) 0.468(2) 0.037(5) Uani 0.67(6) 1 d D U P B 1
H10A H 0.8443 0.4531 0.4105 0.044 Uiso 0.67(6) 1 calc R U P B 1
H10B H 0.7706 0.4520 0.4944 0.044 Uiso 0.67(6) 1 calc R U P B 1
C11 C 0.889(4) 0.320(2) 0.4781(16) 0.043(6) Uani 0.67(6) 1 d D U P B 1
H11A H 0.8192 0.2748 0.4550 0.064 Uiso 0.67(6) 1 calc R U P B 1
H11B H 0.9720 0.3041 0.4508 0.064 Uiso 0.67(6) 1 calc R U P B 1
H11C H 0.8980 0.3030 0.5349 0.064 Uiso 0.67(6) 1 calc R U P B 1
C80 C 1.090(5) 0.499(7) 0.463(4) 0.036(5) Uani 0.33(6) 1 d D U P B 2
H80A H 1.0806 0.4396 0.4230 0.043 Uiso 0.33(6) 1 calc R U P B 2
H80B H 1.1122 0.5662 0.4334 0.043 Uiso 0.33(6) 1 calc R U P B 2
C90 C 1.207(6) 0.470(5) 0.513(3) 0.035(8) Uani 0.33(6) 1 d D U P B 2
H90A H 1.2841 0.4623 0.4791 0.052 Uiso 0.33(6) 1 calc R U P B 2
H90B H 1.2224 0.5292 0.5521 0.052 Uiso 0.33(6) 1 calc R U P B 2
H90C H 1.1906 0.4015 0.5416 0.052 Uiso 0.33(6) 1 calc R U P B 2
C100 C 0.825(5) 0.462(5) 0.472(4) 0.036(5) Uani 0.33(6) 1 d D U P B 2
H10C H 0.7522 0.4835 0.5070 0.043 Uiso 0.33(6) 1 calc R U P B 2
H10D H 0.8045 0.4865 0.4170 0.043 Uiso 0.33(6) 1 calc R U P B 2
C110 C 0.840(7) 0.337(4) 0.473(4) 0.046(9) Uani 0.33(6) 1 d D U P B 2
H11D H 0.7581 0.3033 0.4545 0.068 Uiso 0.33(6) 1 calc R U P B 2
H11E H 0.9116 0.3156 0.4371 0.068 Uiso 0.33(6) 1 calc R U P B 2
H11F H 0.8593 0.3126 0.5270 0.068 Uiso 0.33(6) 1 calc R U P B 2
C12 C 1.0022(13) 0.7376(11) 0.6338(7) 0.031(3) Uani 1 1 d . . . . .
H12 H 1.0612 0.8024 0.6408 0.038 Uiso 1 1 calc R U . . .
C13 C 0.8666(13) 0.7806(11) 0.6556(8) 0.033(3) Uani 1 1 d . U . . .
N14 N 0.8429(12) 0.7819(10) 0.7360(7) 0.045(3) Uani 1 1 d . . . . .
C15 C 0.9167(14) 0.7247(12) 0.7936(8) 0.041(3) Uani 1 1 d . . . . .
N16 N 1.0175(13) 0.6596(10) 0.7649(6) 0.046(3) Uani 1 1 d . . . . .
C17 C 1.0578(14) 0.6535(11) 0.6875(7) 0.030(3) Uani 1 1 d . . . . .
O18 O 0.7912(10) 0.8158(8) 0.6078(5) 0.045(3) Uani 1 1 d . U . . .
C19 C 0.7211(18) 0.8314(14) 0.7649(10) 0.065(5) Uani 1 1 d . . . . .
H19A H 0.7179 0.8264 0.8231 0.097 Uiso 1 1 calc R U . . .
H19B H 0.7180 0.9086 0.7488 0.097 Uiso 1 1 calc R U . . .
H19C H 0.6460 0.7924 0.7420 0.097 Uiso 1 1 calc R U . . .
O20 O 0.8906(13) 0.7314(10) 0.8631(6) 0.075(4) Uani 1 1 d . . . . .
C21 C 1.0837(19) 0.5904(16) 0.8252(9) 0.067(5) Uani 1 1 d . . . . .
H21A H 1.0445 0.6035 0.8776 0.100 Uiso 1 1 calc R U . . .
H21B H 1.0734 0.5130 0.8109 0.100 Uiso 1 1 calc R U . . .
H21C H 1.1772 0.6089 0.8269 0.100 Uiso 1 1 calc R U . . .
O22 O 1.1379(12) 0.5893(10) 0.6658(6) 0.065(4) Uani 1 1 d . . . . .
S100 S 0.2231(5) 0.9593(4) 0.7870(2) 0.0653(14) Uani 1 1 d . U . . .
O101 O 0.175(3) 0.904(3) 0.726(2) 0.096(8) Uani 0.55(2) 1 d . U P C 1
O102 O 0.164(2) 1.006(2) 0.8475(12) 0.061(6) Uani 0.55(2) 1 d . U P C 1
O103 O 0.324(3) 1.037(3) 0.7408(18) 0.122(7) Uani 0.55(2) 1 d . U P C 1
O111 O 0.201(4) 0.969(4) 0.706(2) 0.089(8) Uani 0.45(2) 1 d . U P C 2
O112 O 0.110(3) 0.919(3) 0.8423(18) 0.090(8) Uani 0.45(2) 1 d . U P C 2
O113 O 0.230(4) 1.062(3) 0.826(2) 0.091(8) Uani 0.45(2) 1 d . U P C 2
C104 C 0.361(3) 0.887(2) 0.8184(16) 0.103(5) Uani 1 1 d . U . . .
F105 F 0.459(3) 0.948(3) 0.850(2) 0.121(8) Uani 0.507(17) 1 d . U P D 1
F106 F 0.316(3) 0.811(3) 0.8804(18) 0.123(8) Uani 0.507(17) 1 d . U P D 1
F107 F 0.428(3) 0.824(3) 0.7712(19) 0.117(8) Uani 0.507(17) 1 d . U P D 1
F115 F 0.407(3) 0.889(3) 0.8868(18) 0.109(8) Uani 0.493(17) 1 d . U P D 2
F116 F 0.355(4) 0.783(3) 0.792(2) 0.134(8) Uani 0.493(17) 1 d . U P D 2
F117 F 0.455(3) 0.941(3) 0.7587(19) 0.125(7) Uani 0.493(17) 1 d . U P D 2

loop_
_atom_site_aniso_label
_atom_site_aniso_U_11
_atom_site_aniso_U_22
_atom_site_aniso_U_33
_atom_site_aniso_U_23
_atom_site_aniso_U_13
_atom_site_aniso_U_12
C1 0.041(8) 0.037(8) 0.019(6) 0.003(6) 0.003(6) -0.004(7)
C2 0.050(9) 0.050(10) 0.041(9) 0.011(7) 0.002(7) -0.017(9)
C3 0.085(12) 0.022(8) 0.033(8) 0.004(6) 0.002(8) 0.002(8)
C4 0.058(10) 0.064(11) 0.018(7) -0.007(7) -0.007(6) 0.016(9)
C5 0.036(8) 0.037(8) 0.027(6) -0.001(6) 0.007(6) 0.000(6)
O6 0.110(10) 0.060(8) 0.054(7) 0.025(6) 0.000(7) -0.040(8)
N7 0.046(6) 0.033(5) 0.019(4) -0.001(4) 0.005(4) -0.003(5)
C8 0.056(9) 0.032(8) 0.017(9) -0.006(9) 0.010(8) -0.002(8)
C9 0.067(15) 0.048(14) 0.027(13) 0.002(11) 0.006(11) 0.002(11)
C10 0.047(10) 0.034(9) 0.030(7) 0.001(8) -0.001(8) 0.001(8)
C11 0.045(11) 0.038(9) 0.045(9) 0.012(8) -0.008(9) 0.001(8)
C80 0.054(10) 0.033(9) 0.020(11) -0.003(10) 0.008(10) 0.000(9)
C90 0.057(17) 0.027(16) 0.020(16) -0.006(13) 0.006(15) -0.006(15)
C100 0.047(10) 0.035(10) 0.027(9) -0.001(9) 0.000(9) -0.003(9)
C110 0.046(13) 0.043(12) 0.048(12) 0.001(10) -0.004(11) -0.003(11)
C12 0.041(8) 0.030(7) 0.023(6) 0.001(6) -0.002(6) -0.009(7)
C13 0.032(6) 0.028(5) 0.039(6) 0.002(5) 0.000(5) 0.012(5)
N14 0.051(8) 0.050(8) 0.035(6) -0.017(6) 0.002(6) 0.015(6)
C15 0.052(9) 0.041(8) 0.031(8) -0.009(7) 0.003(7) 0.001(8)
N16 0.060(9) 0.049(8) 0.028(6) 0.011(5) -0.014(6) 0.018(7)
C17 0.034(8) 0.032(7) 0.025(7) -0.009(6) -0.001(6) 0.003(7)
O18 0.050(6) 0.049(6) 0.036(5) 0.011(4) -0.004(5) 0.030(5)
C19 0.075(12) 0.063(12) 0.056(10) -0.012(9) 0.012(10) 0.022(10)
O20 0.122(11) 0.075(8) 0.029(6) -0.011(6) 0.020(6) 0.018(8)
C21 0.076(13) 0.087(13) 0.037(9) 0.030(9) -0.017(9) 0.003(11)
O22 0.080(9) 0.076(8) 0.039(6) 0.022(6) 0.009(6) 0.049(7)
S100 0.079(3) 0.076(3) 0.041(2) -0.019(2) -0.014(2) 0.019(3)
O101 0.104(16) 0.101(17) 0.082(15) -0.055(14) -0.011(13) 0.021(15)
O102 0.068(13) 0.069(14) 0.046(10) 0.008(10) 0.018(10) 0.039(11)
O103 0.124(14) 0.140(14) 0.101(13) -0.006(13) 0.012(12) 0.023(13)
O111 0.100(15) 0.120(17) 0.048(13) -0.017(14) 0.007(12) 0.021(16)
O112 0.086(16) 0.108(18) 0.075(15) -0.001(15) 0.018(14) 0.015(15)
O113 0.098(16) 0.099(15) 0.074(13) -0.017(13) -0.013(13) 0.027(14)
C104 0.103(10) 0.116(10) 0.089(9) -0.019(9) -0.003(8) 0.026(9)
F105 0.089(14) 0.145(17) 0.128(15) -0.021(14) -0.028(13) 0.001(13)
F106 0.130(16) 0.131(16) 0.108(14) 0.027(13) 0.005(14) 0.048(14)
F107 0.098(15) 0.144(17) 0.110(14) -0.027(14) 0.013(13) 0.041(14)
F115 0.103(16) 0.132(17) 0.092(14) -0.007(13) -0.032(13) 0.034(14)
F116 0.144(17) 0.130(16) 0.129(15) -0.017(14) -0.002(15) 0.040(15)
F117 0.094(13) 0.148(15) 0.133(13) -0.010(14) 0.004(12) 0.021(13)

loop_
_atom_type_symbol
_atom_type_description
_atom_type_scat_dispersion_real
_atom_type_scat_dispersion_imag
_atom_type_scat_source
C C 0.0033 0.0016 'International Tables Vol C Tables 4.2.6.8 and 6.1.1.4'
H H 0.0000 0.0000 'International Tables Vol C Tables 4.2.6.8 and 6.1.1.4'
F F 0.0171 0.0103 'International Tables Vol C Tables 4.2.6.8 and 6.1.1.4'
N N 0.0061 0.0033 'International Tables Vol C Tables 4.2.6.8 and 6.1.1.4'
O O 0.0106 0.0060 'International Tables Vol C Tables 4.2.6.8 and 6.1.1.4'
S S 0.1246 0.1234 'International Tables Vol C Tables 4.2.6.8 and 6.1.1.4'

loop_
_geom_angle_atom_site_label_1
_geom_angle_atom_site_label_2
_geom_angle_atom_site_label_3
_geom_angle
_geom_angle_site_symmetry_1
_geom_angle_site_symmetry_3
_geom_angle_publ_flag
C2 C1 C5 104.5(11) . . ?
C2 C1 C12 111.1(11) . . ?
C5 C1 C12 118.6(11) . . ?
O6 C2 C3 127.6(14) . . ?
O6 C2 C1 125.4(14) . . ?
C3 C2 C1 107.0(12) . . ?
C4 C3 C2 109.7(13) . . ?
C3 C4 C5 114.4(13) . . ?
N7 C5 C4 114.5(10) . . ?
N7 C5 C1 114.4(11) . . ?
C4 C5 C1 102.3(11) . . ?
C10 N7 C5 117.4(16) . . ?
C5 N7 C100 102(3) . . ?
C5 N7 C80 115(3) . . ?
C100 N7 C80 125(4) . . ?
C10 N7 C8 105(2) . . ?
C5 N7 C8 111.1(17) . . ?
C9 C8 N7 107(2) . . ?
N7 C10 C11 116(2) . . ?
C90 C80 N7 122(4) . . ?
C110 C100 N7 111(4) . . ?
C17 C12 C13 116.1(11) . . ?
C17 C12 C1 114.4(11) . . ?
C13 C12 C1 112.1(11) . . ?
O18 C13 N14 123.0(12) . . ?
O18 C13 C12 123.2(12) . . ?
N14 C13 C12 113.6(11) . . ?
C13 N14 C15 125.1(11) . . ?
C13 N14 C19 118.7(12) . . ?
C15 N14 C19 115.5(12) . . ?
O20 C15 N16 122.8(14) . . ?
O20 C15 N14 120.9(13) . . ?
N16 C15 N14 116.3(11) . . ?
C17 N16 C15 125.8(11) . . ?
C17 N16 C21 118.8(13) . . ?
C15 N16 C21 115.4(12) . . ?
O22 C17 N16 122.2(12) . . ?
O22 C17 C12 122.3(11) . . ?
N16 C17 C12 115.3(11) . . ?
O102 S100 O101 131(2) . . ?
O111 S100 O113 113(2) . . ?
O111 S100 O112 119(2) . . ?
O113 S100 O112 92(2) . . ?
O102 S100 O103 114.5(18) . . ?
O101 S100 O103 99(2) . . ?
O102 S100 C104 111.1(13) . . ?
O101 S100 C104 106.1(17) . . ?
O111 S100 C104 118.3(19) . . ?
O113 S100 C104 105.2(17) . . ?
O112 S100 C104 105.1(16) . . ?
O103 S100 C104 85.9(16) . . ?
F115 C104 F116 110(3) . . ?
F107 C104 F105 100(3) . . ?
F107 C104 F106 103(3) . . ?
F105 C104 F106 108(3) . . ?
F115 C104 F117 111(3) . . ?
F116 C104 F117 103(3) . . ?
F115 C104 S100 125(2) . . ?
F107 C104 S100 123(2) . . ?
F116 C104 S100 110(2) . . ?
F105 C104 S100 116(2) . . ?
F106 C104 S100 106(2) . . ?
F117 C104 S100 95.1(19) . . ?

loop_
_geom_bond_atom_site_label_1
_geom_bond_atom_site_label_2
_geom_bond_distance
_geom_bond_site_symmetry_2
_geom_bond_publ_flag
C1 C2 1.512(18) . ?
C1 C5 1.527(18) . ?
C1 C12 1.560(16) . ?
C2 O6 1.223(17) . ?
C2 C3 1.46(2) . ?
C3 C4 1.29(2) . ?
C4 C5 1.498(18) . ?
C5 N7 1.492(16) . ?
N7 C10 1.47(3) . ?
N7 C100 1.53(5) . ?
N7 C80 1.55(5) . ?
N7 C8 1.56(3) . ?
C8 C9 1.49(3) . ?
C10 C11 1.49(3) . ?
C80 C90 1.50(5) . ?
C100 C110 1.53(5) . ?
C12 C17 1.479(18) . ?
C12 C13 1.525(18) . ?
C13 O18 1.192(15) . ?
C13 N14 1.369(16) . ?
N14 C15 1.410(18) . ?
N14 C19 1.464(19) . ?
C15 O20 1.199(16) . ?
C15 N16 1.385(18) . ?
N16 C17 1.365(16) . ?
N16 C21 1.480(18) . ?
C17 O22 1.190(15) . ?
S100 O102 1.31(2) . ?
S100 O101 1.33(3) . ?
S100 O111 1.38(3) . ?
S100 O113 1.41(4) . ?
S100 O112 1.56(3) . ?
S100 O103 1.60(3) . ?
S100 C104 1.74(3) . ?
C104 F115 1.24(4) . ?
C104 F107 1.30(4) . ?
C104 F116 1.35(4) . ?
C104 F105 1.36(4) . ?
C104 F106 1.47(4) . ?
C104 F117 1.53(4) . ?

loop_
_geom_torsion_atom_site_label_1
_geom_torsion_atom_site_label_2
_geom_torsion_atom_site_label_3
_geom_torsion_atom_site_label_4
_geom_torsion
_geom_torsion_site_symmetry_1
_geom_torsion_site_symmetry_2
_geom_torsion_site_symmetry_3
_geom_torsion_site_symmetry_4
_geom_torsion_publ_flag
C5 C1 C2 O6 169.2(15) . . . . ?
C12 C1 C2 O6 40(2) . . . . ?
C5 C1 C2 C3 -12.2(15) . . . . ?
C12 C1 C2 C3 -141.2(12) . . . . ?
O6 C2 C3 C4 -176.2(17) . . . . ?
C1 C2 C3 C4 5.1(18) . . . . ?
C2 C3 C4 C5 4.6(19) . . . . ?
C3 C4 C5 N7 -136.4(14) . . . . ?
C3 C4 C5 C1 -12.1(17) . . . . ?
C2 C1 C5 N7 138.2(11) . . . . ?
C12 C1 C5 N7 -97.4(13) . . . . ?
C2 C1 C5 C4 13.9(14) . . . . ?
C12 C1 C5 C4 138.2(12) . . . . ?
C4 C5 N7 C10 -65(2) . . . . ?
C1 C5 N7 C10 177.3(18) . . . . ?
C4 C5 N7 C100 -69(3) . . . . ?
C1 C5 N7 C100 173(3) . . . . ?
C4 C5 N7 C80 69(3) . . . . ?
C1 C5 N7 C80 -49(3) . . . . ?
C4 C5 N7 C8 55.7(19) . . . . ?
C1 C5 N7 C8 -61.9(18) . . . . ?
C10 N7 C8 C9 -104(3) . . . . ?
C5 N7 C8 C9 128(3) . . . . ?
C5 N7 C10 C11 -168(2) . . . . ?
C8 N7 C10 C11 68(3) . . . . ?
C5 N7 C80 C90 104(7) . . . . ?
C100 N7 C80 C90 -129(7) . . . . ?
C5 N7 C100 C110 -172(4) . . . . ?
C80 N7 C100 C110 56(7) . . . . ?
C2 C1 C12 C17 -156.5(12) . . . . ?
C5 C1 C12 C17 82.4(15) . . . . ?
C2 C1 C12 C13 68.7(14) . . . . ?
C5 C1 C12 C13 -52.4(15) . . . . ?
C17 C12 C13 O18 -152.6(13) . . . . ?
C1 C12 C13 O18 -18.6(18) . . . . ?
C17 C12 C13 N14 31.6(16) . . . . ?
C1 C12 C13 N14 165.5(11) . . . . ?
O18 C13 N14 C15 168.1(14) . . . . ?
C12 C13 N14 C15 -16.1(19) . . . . ?
O18 C13 N14 C19 -2(2) . . . . ?
C12 C13 N14 C19 174.1(13) . . . . ?
C13 N14 C15 O20 178.9(15) . . . . ?
C19 N14 C15 O20 -11(2) . . . . ?
C13 N14 C15 N16 -2(2) . . . . ?
C19 N14 C15 N16 167.7(13) . . . . ?
O20 C15 N16 C17 -175.5(15) . . . . ?
N14 C15 N16 C17 6(2) . . . . ?
O20 C15 N16 C21 5(2) . . . . ?
N14 C15 N16 C21 -173.2(14) . . . . ?
C15 N16 C17 O22 -173.7(15) . . . . ?
C21 N16 C17 O22 5(2) . . . . ?
C15 N16 C17 C12 11(2) . . . . ?
C21 N16 C17 C12 -170.4(13) . . . . ?
C13 C12 C17 O22 155.2(14) . . . . ?
C1 C12 C17 O22 22.3(19) . . . . ?
C13 C12 C17 N16 -29.1(17) . . . . ?
C1 C12 C17 N16 -162.0(12) . . . . ?
O111 S100 C104 F115 165(4) . . . . ?
O113 S100 C104 F115 38(4) . . . . ?
O112 S100 C104 F115 -58(4) . . . . ?
O102 S100 C104 F107 172(3) . . . . ?
O101 S100 C104 F107 25(4) . . . . ?
O103 S100 C104 F107 -73(3) . . . . ?
O111 S100 C104 F116 -61(4) . . . . ?
O113 S100 C104 F116 172(3) . . . . ?
O112 S100 C104 F116 76(3) . . . . ?
O102 S100 C104 F105 -65(3) . . . . ?
O101 S100 C104 F105 149(3) . . . . ?
O103 S100 C104 F105 50(3) . . . . ?
O102 S100 C104 F106 54(3) . . . . ?
O101 S100 C104 F106 -92(3) . . . . ?
O103 S100 C104 F106 169(2) . . . . ?
O111 S100 C104 F117 45(3) . . . . ?
O113 S100 C104 F117 -82(3) . . . . ?
O112 S100 C104 F117 -179(2) . . . . ?
